data_4026546
loop_
_publ_author_name
'Grant S. Buchanan'
'Kevin P. Cole'
'Yu Tang'
'Richard P. Hsung'

_publ_section_title
;
 Total Synthesis of (\+-)-Phomactin A. Lessons Learned from Respecting a
 Challenging Structural Topology
;
_journal_name_full 'Journal of Organic Chemistry'
_journal_page_first 7027
_journal_page_last 7039
_journal_paper_doi 10.1021/jo200936r
_journal_volume 76
_journal_year 2011
_chemical_formula_moiety 'C19 H26 O4'
_chemical_formula_sum 'C19 H26 O4'
_chemical_formula_weight 318.40
_chemical_name_common 04119
_chemical_name_systematic
; 
 ? 
;
_space_group_IT_number 14
_symmetry_cell_setting monoclinic
_symmetry_space_group_name_Hall '-P 2ybc'
_symmetry_space_group_name_H-M 'P 1 21/c 1'
_atom_sites_solution_hydrogens geom
_atom_sites_solution_primary direct
_atom_sites_solution_secondary difmap
_audit_creation_method SHELXL-97
_cell_angle_alpha 90.00
_cell_angle_beta 106.751(2)
_cell_angle_gamma 90.00
_cell_formula_units_Z 4
_cell_length_a 13.826(1)
_cell_length_b 10.4515(9)
_cell_length_c 11.916(1)
_cell_measurement_reflns_used 3321
_cell_measurement_temperature 173(2)
_cell_volume 1648.8(2)
_computing_cell_refinement 'SAINT, Bruker'
_computing_data_collection 'SMART, Bruker'
_computing_data_reduction 'SAINT, Bruker'
_computing_molecular_graphics 'SHELXTL, Bruker'
_computing_publication_material 'Bruker SHELXTL'
_computing_structure_refinement 'SHELXL-97 (Sheldrick, 1997)'
_computing_structure_solution 'SHELXS-97 (Sheldrick, 1990)'
_diffrn_ambient_temperature 173(2)
_diffrn_measured_fraction_theta_full 0.998
_diffrn_measured_fraction_theta_max 0.998
_diffrn_measurement_device_type 'Siemens SMART Platform CCD'
_diffrn_measurement_method 'area detector, omega scans per phi'
_diffrn_radiation_monochromator graphite
_diffrn_radiation_source 'normal-focus sealed tube'
_diffrn_radiation_type MoK\a
_diffrn_radiation_wavelength 0.71073
_diffrn_reflns_av_R_equivalents 0.0481
_diffrn_reflns_av_sigmaI/netI 0.0414
_diffrn_reflns_limit_h_max 17
_diffrn_reflns_limit_h_min -17
_diffrn_reflns_limit_k_max 13
_diffrn_reflns_limit_k_min -13
_diffrn_reflns_limit_l_max 15
_diffrn_reflns_limit_l_min -15
_diffrn_reflns_number 18910
_diffrn_reflns_theta_full 27.49
_diffrn_reflns_theta_max 27.49
_diffrn_reflns_theta_min 1.54
_exptl_absorpt_coefficient_mu 0.088
_exptl_absorpt_correction_T_max 1.000000
_exptl_absorpt_correction_T_min 0.925624
_exptl_absorpt_correction_type multi-scan
_exptl_absorpt_process_details 'SADABS, R. Blessing, 1995'
_exptl_crystal_colour colorless
_exptl_crystal_density_diffrn 1.283
_exptl_crystal_description block
_exptl_crystal_F_000 688
_exptl_crystal_size_max 0.28
_exptl_crystal_size_mid 0.18
_exptl_crystal_size_min 0.16
_refine_diff_density_max 0.252
_refine_diff_density_min -0.201
_refine_diff_density_rms 0.040
_refine_ls_extinction_method none
_refine_ls_goodness_of_fit_ref 1.020
_refine_ls_hydrogen_treatment mixed
_refine_ls_matrix_type full
_refine_ls_number_parameters 300
_refine_ls_number_reflns 3784
_refine_ls_number_restraints 0
_refine_ls_restrained_S_all 1.020
_refine_ls_R_factor_all 0.0744
_refine_ls_R_factor_gt 0.0425
_refine_ls_shift/su_max 0.000
_refine_ls_shift/su_mean 0.000
_refine_ls_structure_factor_coef Fsqd
_refine_ls_weighting_details 'calc w=1/[\s^2^(Fo^2^)+(0.0473P)^2^+0.2444P] where P=(Fo^2^+2Fc^2^)/3'
_refine_ls_weighting_scheme calc
_refine_ls_wR_factor_gt 0.0910
_refine_ls_wR_factor_ref 0.1010
_reflns_number_gt 2623
_reflns_number_total 3784
_reflns_threshold_expression >2sigma(I)
_cod_data_source_file jo200936r_si_004.cif
_cod_data_source_block 04119
_cod_original_cell_volume 1648.8(3)
_cod_database_code 4026546

loop_
_symmetry_equiv_pos_as_xyz
'x, y, z'
'-x, y+1/2, -z+1/2'
'-x, -y, -z'
'x, -y-1/2, z-1/2'

loop_
_atom_site_label
_atom_site_type_symbol
_atom_site_fract_x
_atom_site_fract_y
_atom_site_fract_z
_atom_site_U_iso_or_equiv
_atom_site_adp_type
_atom_site_occupancy
_atom_site_symmetry_multiplicity
_atom_site_calc_flag
_atom_site_refinement_flags
O1 O 0.29978(8) 0.98467(11) 0.96303(9) 0.0405(3) Uani 1 1 d .
O2 O 0.11765(7) 0.80373(8) 0.61112(8) 0.0233(2) Uani 1 1 d .
O3 O 0.01126(7) 0.93504(9) 0.67922(9) 0.0288(3) Uani 1 1 d .
O4 O -0.02201(7) 0.82738(9) 0.74297(9) 0.0316(3) Uani 1 1 d .
C1 C 0.26644(11) 0.97764(14) 0.85676(12) 0.0272(3) Uani 1 1 d .
C2 C 0.17772(10) 0.89543(13) 0.80347(12) 0.0225(3) Uani 1 1 d .
C3 C 0.14743(11) 0.79633(14) 0.85451(13) 0.0264(3) Uani 1 1 d .
H3A H 0.1779(12) 0.7697(14) 0.9348(14) 0.032(4) Uiso 1 1 d .
C4 C 0.05847(11) 0.73237(14) 0.77244(13) 0.0271(3) Uani 1 1 d .
H4A H 0.0308(12) 0.6632(16) 0.8055(13) 0.032(4) Uiso 1 1 d .
C5 C 0.08005(11) 0.69031(13) 0.65756(12) 0.0246(3) Uani 1 1 d .
C6 C 0.11428(10) 0.91435(13) 0.67850(12) 0.0222(3) Uani 1 1 d .
C7 C 0.14509(11) 1.02851(14) 0.61998(14) 0.0270(3) Uani 1 1 d .
H7A H 0.1229(11) 1.1052(15) 0.6524(13) 0.027(4) Uiso 1 1 d .
H7B H 0.1103(11) 1.0244(14) 0.5350(14) 0.030(4) Uiso 1 1 d .
C8 C 0.26036(11) 1.02775(14) 0.64443(13) 0.0275(3) Uani 1 1 d .
H8A H 0.2787(10) 0.9393(14) 0.6255(12) 0.023(4) Uiso 1 1 d .
C9 C 0.31559(11) 1.05162(14) 0.77624(13) 0.0285(3) Uani 1 1 d .
C10 C 0.42839(12) 1.01179(17) 0.80862(16) 0.0363(4) Uani 1 1 d .
H10A H 0.4665(13) 1.0766(17) 0.7749(15) 0.045(5) Uiso 1 1 d .
H10B H 0.4583(12) 1.0199(15) 0.8957(15) 0.040(5) Uiso 1 1 d .
C11 C 0.45243(12) 0.87749(17) 0.77021(16) 0.0389(4) Uani 1 1 d .
H11A H 0.4387(12) 0.8759(15) 0.6832(15) 0.035(4) Uiso 1 1 d .
H11B H 0.5259(14) 0.8659(16) 0.8012(15) 0.047(5) Uiso 1 1 d .
C12 C 0.39834(11) 0.76813(15) 0.80855(14) 0.0330(4) Uani 1 1 d .
C13 C 0.32752(11) 0.70096(15) 0.73182(14) 0.0295(3) Uani 1 1 d .
H13A H 0.3137(11) 0.7221(14) 0.6508(14) 0.028(4) Uiso 1 1 d .
C14 C 0.26361(12) 0.59620(15) 0.75877(14) 0.0324(4) Uani 1 1 d .
H14A H 0.2580(13) 0.6051(16) 0.8410(16) 0.049(5) Uiso 1 1 d .
H14B H 0.2974(12) 0.5151(17) 0.7550(14) 0.041(5) Uiso 1 1 d .
C15 C 0.15769(12) 0.58205(14) 0.67217(14) 0.0282(3) Uani 1 1 d .
H15A H 0.1654(11) 0.5658(14) 0.5931(14) 0.031(4) Uiso 1 1 d .
H15B H 0.1262(11) 0.5037(15) 0.6953(13) 0.029(4) Uiso 1 1 d .
C16 C -0.01829(13) 0.65127(17) 0.56733(15) 0.0324(4) Uani 1 1 d .
H16A H -0.0044(12) 0.6303(15) 0.4913(15) 0.040(4) Uiso 1 1 d .
H16B H -0.0673(13) 0.7210(17) 0.5549(14) 0.042(5) Uiso 1 1 d .
H16C H -0.0469(12) 0.5736(16) 0.5958(14) 0.038(4) Uiso 1 1 d .
C17 C 0.42895(13) 0.73879(18) 0.93868(14) 0.0459(5) Uani 1 1 d .
H17A H 0.3844 0.6725 0.9544 0.069 Uiso 0.50 1 calc PR
H17B H 0.4232 0.8165 0.9823 0.069 Uiso 0.50 1 calc PR
H17C H 0.4990 0.7084 0.9634 0.069 Uiso 0.50 1 calc PR
H17D H 0.4866 0.7924 0.9790 0.069 Uiso 0.50 1 calc PR
H17E H 0.4479 0.6484 0.9511 0.069 Uiso 0.50 1 calc PR
H17F H 0.3721 0.7566 0.9700 0.069 Uiso 0.50 1 calc PR
C18 C 0.31060(15) 1.19399(16) 0.80938(17) 0.0393(4) Uani 1 1 d .
H18A H 0.3426(13) 1.2023(16) 0.8932(16) 0.047(5) Uiso 1 1 d .
H18B H 0.2378(15) 1.2297(17) 0.7868(15) 0.050(5) Uiso 1 1 d .
H18C H 0.3495(14) 1.2483(18) 0.7699(16) 0.055(5) Uiso 1 1 d .
C19 C 0.29221(16) 1.11995(19) 0.56236(17) 0.0436(4) Uani 1 1 d .
H19A H 0.2581(13) 1.0935(17) 0.4821(17) 0.047(5) Uiso 1 1 d .
H19B H 0.3658(16) 1.1212(17) 0.5791(16) 0.054(5) Uiso 1 1 d .
H19C H 0.2689(14) 1.2094(19) 0.5694(16) 0.054(6) Uiso 1 1 d .

loop_
_atom_site_aniso_label
_atom_site_aniso_U_11
_atom_site_aniso_U_22
_atom_site_aniso_U_33
_atom_site_aniso_U_23
_atom_site_aniso_U_13
_atom_site_aniso_U_12
O1 0.0398(7) 0.0559(8) 0.0250(6) -0.0096(5) 0.0079(5) -0.0087(6)
O2 0.0302(5) 0.0184(5) 0.0235(5) -0.0022(4) 0.0110(4) -0.0034(4)
O3 0.0252(5) 0.0239(5) 0.0386(6) 0.0021(4) 0.0114(5) 0.0016(4)
O4 0.0292(6) 0.0263(6) 0.0458(6) -0.0016(5) 0.0207(5) -0.0030(4)
C1 0.0268(8) 0.0296(8) 0.0257(8) -0.0057(6) 0.0085(6) 0.0016(6)
C2 0.0247(7) 0.0229(7) 0.0225(7) -0.0036(6) 0.0106(6) 0.0011(6)
C3 0.0326(8) 0.0273(8) 0.0229(7) -0.0010(6) 0.0139(6) 0.0031(6)
C4 0.0326(8) 0.0209(8) 0.0334(8) -0.0002(6) 0.0188(7) -0.0020(6)
C5 0.0301(8) 0.0190(7) 0.0273(7) -0.0007(6) 0.0125(6) -0.0048(6)
C6 0.0217(7) 0.0204(7) 0.0250(7) -0.0028(6) 0.0074(6) -0.0007(6)
C7 0.0325(8) 0.0207(8) 0.0278(8) 0.0012(6) 0.0085(7) -0.0016(6)
C8 0.0326(8) 0.0245(8) 0.0283(8) -0.0011(6) 0.0135(6) -0.0052(7)
C9 0.0292(8) 0.0282(8) 0.0297(8) -0.0074(6) 0.0114(7) -0.0083(6)
C10 0.0272(8) 0.0427(10) 0.0398(10) -0.0104(8) 0.0112(7) -0.0094(7)
C11 0.0223(9) 0.0522(11) 0.0431(10) -0.0129(8) 0.0106(8) -0.0015(8)
C12 0.0257(8) 0.0387(9) 0.0345(8) -0.0062(7) 0.0086(7) 0.0082(7)
C13 0.0293(8) 0.0316(8) 0.0291(8) -0.0019(7) 0.0110(7) 0.0084(7)
C14 0.0378(9) 0.0259(8) 0.0344(9) 0.0019(7) 0.0117(7) 0.0075(7)
C15 0.0361(9) 0.0212(8) 0.0307(8) -0.0022(6) 0.0151(7) -0.0015(7)
C16 0.0328(9) 0.0271(9) 0.0376(9) -0.0077(7) 0.0103(7) -0.0067(7)
C17 0.0369(9) 0.0558(12) 0.0377(10) -0.0039(8) -0.0010(8) 0.0099(9)
C18 0.0432(11) 0.0301(9) 0.0467(11) -0.0138(8) 0.0162(9) -0.0124(8)
C19 0.0522(12) 0.0421(11) 0.0422(11) 0.0030(9) 0.0226(9) -0.0147(9)

loop_
_atom_type_symbol
_atom_type_description
_atom_type_scat_dispersion_real
_atom_type_scat_dispersion_imag
_atom_type_scat_source
C C 0.0033 0.0016 'International Tables Vol C Tables 4.2.6.8 and 6.1.1.4'
H H 0.0000 0.0000 'International Tables Vol C Tables 4.2.6.8 and 6.1.1.4'
O O 0.0106 0.0060 'International Tables Vol C Tables 4.2.6.8 and 6.1.1.4'

loop_
_geom_angle_atom_site_label_1
_geom_angle_atom_site_label_2
_geom_angle_atom_site_label_3
_geom_angle
C6 O2 C5 111.90(10)
C6 O3 O4 109.72(9)
C4 O4 O3 107.97(9)
O1 C1 C2 119.91(13)
O1 C1 C9 121.08(13)
C2 C1 C9 119.01(12)
C3 C2 C1 125.94(13)
C3 C2 C6 112.58(12)
C1 C2 C6 121.41(12)
C2 C3 C4 111.01(13)
C2 C3 H3A 124.8(9)
C4 C3 H3A 124.1(9)
O4 C4 C3 106.31(11)
O4 C4 C5 108.01(12)
C3 C4 C5 112.02(12)
O4 C4 H4A 104.3(9)
C3 C4 H4A 114.9(9)
C5 C4 H4A 110.7(9)
O2 C5 C16 106.93(12)
O2 C5 C15 109.06(11)
C16 C5 C15 109.57(12)
O2 C5 C4 106.51(11)
C16 C5 C4 109.86(12)
C15 C5 C4 114.60(12)
O2 C6 O3 108.64(10)
O2 C6 C7 108.95(11)
O3 C6 C7 107.20(11)
O2 C6 C2 110.37(11)
O3 C6 C2 107.94(11)
C7 C6 C2 113.58(12)
C6 C7 C8 108.97(12)
C6 C7 H7A 107.7(8)
C8 C7 H7A 110.9(9)
C6 C7 H7B 108.7(9)
C8 C7 H7B 111.4(9)
H7A C7 H7B 109.0(12)
C19 C8 C7 110.53(14)
C19 C8 C9 113.42(13)
C7 C8 C9 111.80(12)
C19 C8 H8A 107.5(8)
C7 C8 H8A 106.1(8)
C9 C8 H8A 107.0(8)
C1 C9 C18 105.35(12)
C1 C9 C10 107.68(13)
C18 C9 C10 108.08(13)
C1 C9 C8 111.92(11)
C18 C9 C8 111.54(13)
C10 C9 C8 111.94(12)
C11 C10 C9 117.23(13)
C11 C10 H10A 108.1(10)
C9 C10 H10A 108.9(10)
C11 C10 H10B 108.9(9)
C9 C10 H10B 108.6(9)
H10A C10 H10B 104.4(13)
C12 C11 C10 115.60(13)
C12 C11 H11A 109.9(9)
C10 C11 H11A 109.3(9)
C12 C11 H11B 110.0(10)
C10 C11 H11B 106.8(10)
H11A C11 H11B 104.7(14)
C13 C12 C11 121.52(15)
C13 C12 C17 121.95(16)
C11 C12 C17 116.53(14)
C12 C13 C14 126.91(15)
C12 C13 H13A 117.8(9)
C14 C13 H13A 115.3(9)
C13 C14 C15 115.67(13)
C13 C14 H14A 110.9(10)
C15 C14 H14A 109.6(10)
C13 C14 H14B 107.8(10)
C15 C14 H14B 105.2(10)
H14A C14 H14B 107.2(14)
C5 C15 C14 120.36(12)
C5 C15 H15A 106.4(9)
C14 C15 H15A 108.1(9)
C5 C15 H15B 106.8(9)
C14 C15 H15B 107.4(9)
H15A C15 H15B 107.2(12)
C5 C16 H16A 109.3(10)
C5 C16 H16B 110.2(10)
H16A C16 H16B 109.3(13)
C5 C16 H16C 109.6(9)
H16A C16 H16C 109.0(13)
H16B C16 H16C 109.3(13)
C12 C17 H17A 109.5
C12 C17 H17B 109.5
H17A C17 H17B 109.5
C12 C17 H17C 109.5
H17A C17 H17C 109.5
H17B C17 H17C 109.5
C12 C17 H17D 109.5
H17A C17 H17D 141.1
H17B C17 H17D 56.3
H17C C17 H17D 56.3
C12 C17 H17E 109.5
H17A C17 H17E 56.3
H17B C17 H17E 141.1
H17C C17 H17E 56.3
H17D C17 H17E 109.5
C12 C17 H17F 109.5
H17A C17 H17F 56.3
H17B C17 H17F 56.3
H17C C17 H17F 141.1
H17D C17 H17F 109.5
H17E C17 H17F 109.5
C9 C18 H18A 107.9(10)
C9 C18 H18B 113.1(10)
H18A C18 H18B 110.8(14)
C9 C18 H18C 111.1(11)
H18A C18 H18C 106.8(15)
H18B C18 H18C 106.9(14)
C8 C19 H19A 107.6(10)
C8 C19 H19B 110.6(11)
H19A C19 H19B 112.6(15)
C8 C19 H19C 112.1(11)
H19A C19 H19C 105.7(15)
H19B C19 H19C 108.1(15)

loop_
_geom_bond_atom_site_label_1
_geom_bond_atom_site_label_2
_geom_bond_distance
O1 C1 1.2185(17)
O2 C6 1.4160(16)
O2 C5 1.4656(16)
O3 C6 1.4431(16)
O3 O4 1.5020(14)
O4 C4 1.4568(18)
C1 C2 1.482(2)
C1 C9 1.535(2)
C2 C3 1.328(2)
C2 C6 1.5077(19)
C3 C4 1.491(2)
C3 H3A 0.969(16)
C4 C5 1.547(2)
C4 H4A 0.954(16)
C5 C16 1.526(2)
C5 C15 1.535(2)
C6 C7 1.504(2)
C7 C8 1.535(2)
C7 H7A 0.976(15)
C7 H7B 0.989(16)
C8 C19 1.526(2)
C8 C9 1.556(2)
C8 H8A 1.001(15)
C9 C18 1.546(2)
C9 C10 1.552(2)
C10 C11 1.542(2)
C10 H10A 1.010(18)
C10 H10B 1.004(17)
C11 C12 1.507(2)
C11 H11A 0.999(16)
C11 H11B 0.983(18)
C12 C13 1.331(2)
C12 C17 1.516(2)
C13 C14 1.499(2)
C13 H13A 0.955(15)
C14 C15 1.536(2)
C14 H14A 1.009(18)
C14 H14B 0.975(17)
C15 H15A 0.994(16)
C15 H15B 1.003(16)
C16 H16A 1.003(17)
C16 H16B 0.977(18)
C16 H16C 1.004(17)
C17 H17A 0.9800
C17 H17B 0.9800
C17 H17C 0.9800
C17 H17D 0.9800
C17 H17E 0.9800
C17 H17F 0.9800
C18 H18A 0.973(18)
C18 H18B 1.034(19)
C18 H18C 0.99(2)
C19 H19A 0.976(19)
C19 H19B 0.98(2)
C19 H19C 1.000(19)

loop_
_geom_torsion_atom_site_label_1
_geom_torsion_atom_site_label_2
_geom_torsion_atom_site_label_3
_geom_torsion_atom_site_label_4
_geom_torsion
C6 O3 O4 C4 -5.43(13)
O1 C1 C2 C3 -22.9(2)
C9 C1 C2 C3 156.44(14)
O1 C1 C2 C6 160.37(13)
C9 C1 C2 C6 -20.33(19)
C1 C2 C3 C4 -177.15(12)
C6 C2 C3 C4 -0.13(16)
O3 O4 C4 C3 63.61(13)
O3 O4 C4 C5 -56.79(13)
C2 C3 C4 O4 -61.84(15)
C2 C3 C4 C5 55.93(16)
C6 O2 C5 C16 112.59(12)
C6 O2 C5 C15 -129.02(12)
C6 O2 C5 C4 -4.84(15)
O4 C4 C5 O2 63.92(14)
C3 C4 C5 O2 -52.83(15)
O4 C4 C5 C16 -51.55(15)
C3 C4 C5 C16 -168.30(13)
O4 C4 C5 C15 -175.40(11)
C3 C4 C5 C15 67.85(16)
C5 O2 C6 O3 -58.57(13)
C5 O2 C6 C7 -175.05(11)
C5 O2 C6 C2 59.59(14)
O4 O3 C6 O2 65.66(12)
O4 O3 C6 C7 -176.75(10)
O4 O3 C6 C2 -54.04(12)
C3 C2 C6 O2 -59.11(15)
C1 C2 C6 O2 118.06(13)
C3 C2 C6 O3 59.48(14)
C1 C2 C6 O3 -123.35(13)
C3 C2 C6 C7 178.20(12)
C1 C2 C6 C7 -4.63(18)
O2 C6 C7 C8 -76.80(14)
O3 C6 C7 C8 165.81(11)
C2 C6 C7 C8 46.67(16)
C6 C7 C8 C19 165.37(13)
C6 C7 C8 C9 -67.27(16)
O1 C1 C9 C18 -58.73(19)
C2 C1 C9 C18 121.98(14)
O1 C1 C9 C10 56.44(18)
C2 C1 C9 C10 -122.86(14)
O1 C1 C9 C8 179.88(14)
C2 C1 C9 C8 0.59(19)
C19 C8 C9 C1 167.83(14)
C7 C8 C9 C1 42.04(17)
C19 C8 C9 C18 50.08(18)
C7 C8 C9 C18 -75.71(16)
C19 C8 C9 C10 -71.17(18)
C7 C8 C9 C10 163.04(13)
C1 C9 C10 C11 73.56(17)
C18 C9 C10 C11 -173.10(15)
C8 C9 C10 C11 -49.87(19)
C9 C10 C11 C12 -54.1(2)
C10 C11 C12 C13 111.30(17)
C10 C11 C12 C17 -68.78(19)
C11 C12 C13 C14 -175.73(14)
C17 C12 C13 C14 4.3(2)
C12 C13 C14 C15 149.69(15)
O2 C5 C15 C14 63.61(17)
C16 C5 C15 C14 -179.66(14)
C4 C5 C15 C14 -55.66(18)
C13 C14 C15 C5 -63.62(19)
